data_4347037
loop_
_publ_author_name
'Fleischmann, Martin'
'D\"utsch, Luis'
'Elsayed Moussa, Mehdi'
'Bal\'azs, G\'abor'
'Kremer, Werner'
'Lescop, Christophe'
'Scheer, Manfred'

_publ_section_title
;
 Self-Assembly of Reactive Linear Cu3 Building Blocks for Supramolecular
 Coordination Chemistry and Their Reactivity toward E(n) Ligand Complexes.
;
_journal_issue 6
_journal_name_full 'Inorganic chemistry'
_journal_page_first 2840
_journal_page_last 2854
_journal_paper_doi 10.1021/acs.inorgchem.5b02641
_journal_volume 55
_journal_year 2016
_chemical_formula_moiety 'C68 H64 Br2 Cu3 N2 P6, 0.68(C4 H10 O), B F4, 0.32(C4 H8 O)'
_chemical_formula_sum 'C72 H73.36 B Br2 Cu3 F4 N2 O P6'
_chemical_formula_weight 1605.75
_space_group_crystal_system triclinic
_space_group_IT_number 2
_space_group_name_Hall '-P 1'
_space_group_name_H-M_alt 'P -1'
_atom_sites_solution_hydrogens geom
_atom_sites_solution_primary direct
_audit_creation_date 2015-06-24
_audit_creation_method
;
Olex2 1.2
(compiled 2015.01.26 svn.r3150 for OlexSys, GUI svn.r4998)
;
_cell_angle_alpha 88.2465(11)
_cell_angle_beta 73.3789(11)
_cell_angle_gamma 77.9023(14)
_cell_formula_units_Z 2
_cell_length_a 12.9373(2)
_cell_length_b 13.4542(2)
_cell_length_c 21.4483(2)
_cell_measurement_reflns_used 23111
_cell_measurement_temperature 122.9(4)
_cell_measurement_theta_max 65.8000
_cell_measurement_theta_min 4.4090
_cell_volume 3496.16(9)
_computing_cell_refinement
;
CrysAlisPro, Agilent Technologies,
Version 1.171.37.31 (release 14-01-2014 CrysAlis171 .NET)
(compiled Jan 14 2014,18:38:05)
;
_computing_data_collection
;
CrysAlisPro, Agilent Technologies,
Version 1.171.37.31 (release 14-01-2014 CrysAlis171 .NET)
(compiled Jan 14 2014,18:38:05)
;
_computing_data_reduction
;
CrysAlisPro, Agilent Technologies,
Version 1.171.37.31 (release 14-01-2014 CrysAlis171 .NET)
(compiled Jan 14 2014,18:38:05)
;
_computing_molecular_graphics 'Olex2 (Dolomanov et al., 2009)'
_computing_publication_material 'Olex2 (Dolomanov et al., 2009)'
_computing_structure_refinement 'ShelXL (Sheldrick, 2008)'
_computing_structure_solution 'ShelXT (Sheldrick, 2015)'
_diffrn_ambient_environment N~2~
_diffrn_ambient_temperature 122.9(4)
_diffrn_detector 'CCD plate'
_diffrn_detector_area_resol_mean 5.2548
_diffrn_detector_type AtlasS2
_diffrn_measured_fraction_theta_full 0.987
_diffrn_measured_fraction_theta_max 0.987
_diffrn_measurement_details
;
#__ type_ start__ end____ width___ exp.time_
  1 omega  -11.00  116.00   0.5000    8.0000
omega____ theta____ kappa____ phi______ frames
    -       40.2788   19.0000    0.0000 254

#__ type_ start__ end____ width___ exp.time_
  2 omega  118.00  171.00   0.5000   20.0000
omega____ theta____ kappa____ phi______ frames
    -       93.5000   30.0000  -90.0000 106

#__ type_ start__ end____ width___ exp.time_
  3 omega  114.00  170.00   0.5000   20.0000
omega____ theta____ kappa____ phi______ frames
    -       93.5000   61.0000 -150.0000 112

#__ type_ start__ end____ width___ exp.time_
  4 omega  114.00  156.00   0.5000   20.0000
omega____ theta____ kappa____ phi______ frames
    -       93.5000    0.0000 -180.0000 84

#__ type_ start__ end____ width___ exp.time_
  5 omega  103.00  131.00   0.5000   20.0000
omega____ theta____ kappa____ phi______ frames
    -       93.5000   30.0000 -150.0000 56

#__ type_ start__ end____ width___ exp.time_
  6 omega   79.00  121.00   0.5000   20.0000
omega____ theta____ kappa____ phi______ frames
    -       93.5000  111.0000  -90.0000 84

#__ type_ start__ end____ width___ exp.time_
  7 omega   67.00   93.00   0.5000   20.0000
omega____ theta____ kappa____ phi______ frames
    -       93.5000   30.0000 -150.0000 52

#__ type_ start__ end____ width___ exp.time_
  8 omega   59.00   85.00   0.5000   20.0000
omega____ theta____ kappa____ phi______ frames
    -       93.5000   77.0000  -90.0000 52

#__ type_ start__ end____ width___ exp.time_
  9 omega   32.00   82.00   0.5000   20.0000
omega____ theta____ kappa____ phi______ frames
    -       93.5000   10.0000   41.0528 100

#__ type_ start__ end____ width___ exp.time_
 10 omega   87.00  129.00   0.5000   20.0000
omega____ theta____ kappa____ phi______ frames
    -       93.5000   30.0000   60.0000 84

#__ type_ start__ end____ width___ exp.time_
 11 omega  101.00  149.00   0.5000   20.0000
omega____ theta____ kappa____ phi______ frames
    -       93.5000   10.0000   41.0528 96

#__ type_ start__ end____ width___ exp.time_
 12 omega   94.00  170.00   0.5000   20.0000
omega____ theta____ kappa____ phi______ frames
    -       93.5000   45.0000  150.0000 152

#__ type_ start__ end____ width___ exp.time_
 13 omega   87.00  112.00   0.5000   20.0000
omega____ theta____ kappa____ phi______ frames
    -       93.5000  -61.0000   60.0000 50

#__ type_ start__ end____ width___ exp.time_
 14 omega   78.00  104.00   0.5000   20.0000
omega____ theta____ kappa____ phi______ frames
    -       93.5000  -92.0000   61.6454 52

#__ type_ start__ end____ width___ exp.time_
 15 omega   91.00  127.00   0.5000   20.0000
omega____ theta____ kappa____ phi______ frames
    -       93.5000  -77.0000    0.0000 72

#__ type_ start__ end____ width___ exp.time_
 16 omega   94.00  120.00   0.5000   20.0000
omega____ theta____ kappa____ phi______ frames
    -       93.5000  -92.0000  -47.7127 52

#__ type_ start__ end____ width___ exp.time_
 17 omega   88.00  128.00   0.5000   20.0000
omega____ theta____ kappa____ phi______ frames
    -       93.5000  -93.0000  -80.7809 80

#__ type_ start__ end____ width___ exp.time_
 18 omega   52.00   78.00   0.5000   20.0000
omega____ theta____ kappa____ phi______ frames
    -       93.5000 -111.0000 -150.0000 52

#__ type_ start__ end____ width___ exp.time_
 19 omega   54.00   84.00   0.5000   20.0000
omega____ theta____ kappa____ phi______ frames
    -       93.5000  -95.0000 -120.0000 60

#__ type_ start__ end____ width___ exp.time_
 20 omega   43.00   79.00   0.5000   20.0000
omega____ theta____ kappa____ phi______ frames
    -       93.5000  -92.0000  -47.7127 72

#__ type_ start__ end____ width___ exp.time_
 21 omega   41.00   67.00   0.5000   20.0000
omega____ theta____ kappa____ phi______ frames
    -       93.5000  -93.0000  -80.7809 52

#__ type_ start__ end____ width___ exp.time_
 22 omega   34.00   59.00   0.5000   20.0000
omega____ theta____ kappa____ phi______ frames
    -       93.5000  -61.0000  -60.0000 50

#__ type_ start__ end____ width___ exp.time_
 23 omega   25.00   59.00   0.5000   20.0000
omega____ theta____ kappa____ phi______ frames
    -       93.5000  -95.0000  -60.0000 68

#__ type_ start__ end____ width___ exp.time_
 24 omega   26.00   94.00   0.5000   20.0000
omega____ theta____ kappa____ phi______ frames
    -       93.5000  -61.0000    0.0000 136

#__ type_ start__ end____ width___ exp.time_
 25 omega   57.00  107.00   0.5000   20.0000
omega____ theta____ kappa____ phi______ frames
    -       93.5000  -91.0000   89.9037 100

#__ type_ start__ end____ width___ exp.time_
 26 omega   83.00  133.00   0.5000   20.0000
omega____ theta____ kappa____ phi______ frames
    -       93.5000  -93.0000  175.8478 100

#__ type_ start__ end____ width___ exp.time_
 27 omega   57.00   83.00   0.5000   20.0000
omega____ theta____ kappa____ phi______ frames
    -       93.5000  -61.0000  150.0000 52

#__ type_ start__ end____ width___ exp.time_
 28 omega   41.00   67.00   0.5000   20.0000
omega____ theta____ kappa____ phi______ frames
    -       93.5000  -95.0000   90.0000 52

#__ type_ start__ end____ width___ exp.time_
 29 omega   37.00   62.00   0.5000   20.0000
omega____ theta____ kappa____ phi______ frames
    -       93.5000  -92.0000   61.6454 50

#__ type_ start__ end____ width___ exp.time_
 30 omega   32.00   68.00   0.5000   20.0000
omega____ theta____ kappa____ phi______ frames
    -       93.5000  -45.0000   90.0000 72

#__ type_ start__ end____ width___ exp.time_
 31 omega   34.00   59.00   0.5000   20.0000
omega____ theta____ kappa____ phi______ frames
    -       93.5000 -111.0000  120.0000 50

#__ type_ start__ end____ width___ exp.time_
 32 omega   27.00   77.00   0.5000   20.0000
omega____ theta____ kappa____ phi______ frames
    -       93.5000  -45.0000  150.0000 100

#__ type_ start__ end____ width___ exp.time_
 33 omega   13.00  114.00   0.5000    8.0000
omega____ theta____ kappa____ phi______ frames
    -       40.2788   38.0000   60.0000 202

#__ type_ start__ end____ width___ exp.time_
 34 omega   18.00   64.00   0.5000   20.0000
omega____ theta____ kappa____ phi______ frames
    -       93.5000  -30.0000    0.0000 92

#__ type_ start__ end____ width___ exp.time_
 35 omega   20.00   73.00   0.5000   20.0000
omega____ theta____ kappa____ phi______ frames
    -       93.5000  -45.0000  -90.0000 106

#__ type_ start__ end____ width___ exp.time_
 36 omega   25.00   67.00   0.5000   20.0000
omega____ theta____ kappa____ phi______ frames
    -       93.5000  -45.0000 -150.0000 84

#__ type_ start__ end____ width___ exp.time_
 37 omega   20.00   58.00   0.5000   20.0000
omega____ theta____ kappa____ phi______ frames
    -       93.5000  -45.0000 -180.0000 76

#__ type_ start__ end____ width___ exp.time_
 38 omega   18.00   47.00   0.5000   20.0000
omega____ theta____ kappa____ phi______ frames
    -       93.5000  -95.0000 -180.0000 58

#__ type_ start__ end____ width___ exp.time_
 39 omega   11.00   36.00   0.5000   20.0000
omega____ theta____ kappa____ phi______ frames
    -       93.5000  -95.0000 -120.0000 50

#__ type_ start__ end____ width___ exp.time_
 40 omega    8.00   36.00   0.5000   20.0000
omega____ theta____ kappa____ phi______ frames
    -       93.5000  -93.0000  -80.7809 56

#__ type_ start__ end____ width___ exp.time_
 41 omega   12.00   74.00   0.5000   20.0000
omega____ theta____ kappa____ phi______ frames
    -       93.5000  -77.0000    0.0000 124

#__ type_ start__ end____ width___ exp.time_
 42 omega   16.00  101.00   0.5000   20.0000
omega____ theta____ kappa____ phi______ frames
    -       93.5000  -77.0000  120.0000 170

#__ type_ start__ end____ width___ exp.time_
 43 omega   15.00   60.00   0.5000   20.0000
omega____ theta____ kappa____ phi______ frames
    -       93.5000  -95.0000  120.0000 90

#__ type_ start__ end____ width___ exp.time_
 44 omega   16.00   41.00   0.5000   20.0000
omega____ theta____ kappa____ phi______ frames
    -       93.5000  -30.0000 -150.0000 50

#__ type_ start__ end____ width___ exp.time_
 45 omega  -87.00  -61.00   0.5000    8.0000
omega____ theta____ kappa____ phi______ frames
    -      -40.2788  125.0000 -180.0000 52

#__ type_ start__ end____ width___ exp.time_
 46 omega  105.00  134.00   0.5000   20.0000
omega____ theta____ kappa____ phi______ frames
    -       93.5000  178.0000   90.0000 58

#__ type_ start__ end____ width___ exp.time_
 47 omega  -50.00  -24.00   0.5000    8.0000
omega____ theta____ kappa____ phi______ frames
    -      -40.2788  125.0000 -180.0000 52

#__ type_ start__ end____ width___ exp.time_
 48 omega -120.00  -94.00   0.5000   20.0000
omega____ theta____ kappa____ phi______ frames
    -      -90.0000  132.0000  -92.1186 52

#__ type_ start__ end____ width___ exp.time_
 49 omega -156.00 -121.00   0.5000   20.0000
omega____ theta____ kappa____ phi______ frames
    -      -90.0000  178.0000    0.0000 70

#__ type_ start__ end____ width___ exp.time_
 50 omega  -91.00  -23.00   0.5000    8.0000
omega____ theta____ kappa____ phi______ frames
    -      -40.2788  125.0000   90.0000 136

#__ type_ start__ end____ width___ exp.time_
 51 omega -156.00 -131.00   0.5000   20.0000
omega____ theta____ kappa____ phi______ frames
    -      -90.0000  178.0000 -120.0000 50
;
_diffrn_measurement_device 'four-circle diffractometer'
_diffrn_measurement_device_type 'Xcalibur, AtlasS2, Gemini ultra'
_diffrn_measurement_method '\w scans'
_diffrn_orient_matrix_UB_11 0.0689893000
_diffrn_orient_matrix_UB_12 -0.0998286000
_diffrn_orient_matrix_UB_13 -0.0364076000
_diffrn_orient_matrix_UB_21 0.1063225000
_diffrn_orient_matrix_UB_22 0.0306828000
_diffrn_orient_matrix_UB_23 0.0037994000
_diffrn_orient_matrix_UB_31 -0.0094624000
_diffrn_orient_matrix_UB_32 -0.0531030000
_diffrn_orient_matrix_UB_33 0.0654550000
_diffrn_radiation_monochromator mirror
_diffrn_radiation_probe x-ray
_diffrn_radiation_type CuK\a
_diffrn_radiation_wavelength 1.54184
_diffrn_reflns_av_R_equivalents 0.0462
_diffrn_reflns_av_unetI/netI 0.0381
_diffrn_reflns_Laue_measured_fraction_full 0.987
_diffrn_reflns_Laue_measured_fraction_max 0.987
_diffrn_reflns_limit_h_max 15
_diffrn_reflns_limit_h_min -15
_diffrn_reflns_limit_k_max 15
_diffrn_reflns_limit_k_min -15
_diffrn_reflns_limit_l_max 25
_diffrn_reflns_limit_l_min -22
_diffrn_reflns_number 42446
_diffrn_reflns_point_group_measured_fraction_full 0.987
_diffrn_reflns_point_group_measured_fraction_max 0.987
_diffrn_reflns_theta_full 66.292
_diffrn_reflns_theta_max 66.292
_diffrn_reflns_theta_min 3.361
_diffrn_source 'sealed X-ray tube'
_diffrn_source_type 'Enhance Ultra (Cu) X-ray Source'
_exptl_absorpt_coefficient_mu 4.147
_exptl_absorpt_correction_T_max 0.720
_exptl_absorpt_correction_T_min 0.498
_exptl_absorpt_correction_type gaussian
_exptl_absorpt_process_details
;
CrysAlisPro, Agilent Technologies,
Version 1.171.37.31 (release 14-01-2014 CrysAlis171 .NET)
(compiled Jan 14 2014,18:38:05)
Numerical absorption correction based on gaussian integration over
			a multifaceted crystal model
Empirical absorption correction using spherical harmonics,
 implemented in SCALE3 ABSPACK scaling algorithm.
;
_exptl_crystal_colour 'clear colourless'
_exptl_crystal_colour_lustre clear
_exptl_crystal_colour_primary colourless
_exptl_crystal_density_diffrn 1.525
_exptl_crystal_description block
_exptl_crystal_F_000 1631
_exptl_crystal_size_max 0.2567
_exptl_crystal_size_mid 0.1887
_exptl_crystal_size_min 0.1174
_refine_diff_density_max 0.762
_refine_diff_density_min -0.800
_refine_diff_density_rms 0.110
_refine_ls_extinction_method none
_refine_ls_goodness_of_fit_ref 1.138
_refine_ls_hydrogen_treatment constr
_refine_ls_matrix_type full
_refine_ls_number_parameters 837
_refine_ls_number_reflns 12125
_refine_ls_number_restraints 19
_refine_ls_restrained_S_all 1.138
_refine_ls_R_factor_all 0.0449
_refine_ls_R_factor_gt 0.0347
_refine_ls_shift/su_max 0.001
_refine_ls_shift/su_mean 0.000
_refine_ls_structure_factor_coef Fsqd
_refine_ls_weighting_details 'w=1/[\s^2^(Fo^2^)+(0.0727P)^2^] where P=(Fo^2^+2Fc^2^)/3'
_refine_ls_weighting_scheme calc
_refine_ls_wR_factor_gt 0.0967
_refine_ls_wR_factor_ref 0.1157
_reflns_Friedel_coverage 0.000
_reflns_number_gt 9962
_reflns_number_total 12125
_reflns_threshold_expression 'I > 2\s(I)'
_cod_data_source_file ic5b02641_si_003.cif
_cod_data_source_block mf464
_cod_original_cell_volume 3496.17(9)
_cod_database_code 4347037
_shelxl_version_number 2014/6
_chemical_oxdiff_formula Cu3Br2(P3C32H29)2(CH3CN)2(BF4)(C4H10O)
_shelx_space_group_comment
;
The symmetry employed for this shelxl refinement is uniquely defined
by the following loop, which should always be used as a source of
symmetry information in preference to the above space-group names.
They are only intended as comments.
;
_reflns_odcompleteness_completeness 97.43
_reflns_odcompleteness_iscentric 1
_reflns_odcompleteness_theta 66.81
_olex2_refinement_description
;
1. Fixed Uiso
 At 1.2 times of:
  All C(H) groups, All C(H,H) groups
 At 1.5 times of:
  All C(H,H,H) groups
2. Uiso/Uaniso restraints and constraints
Uiso(C163) = Uiso(C63)
3. Same fragment restrains
{C63, C64, C65, C66, C67, C68} sigma for 1-2: 0.02, 1-3: 0.04
as
{C163, C164, C165, C166, C167, C168}
{O1, C71, C72} sigma for 1-2: 0.02, 1-3: 0.04
as
{O1, C69, C70}
{O2, C76, C75, C74, C73} sigma for 1-2: 0.02, 1-3: 0.04
as
{O2, C73, C74, C75, C76}
4. Others
 Fixed Sof: C63(0.5) C64(0.5) H64(0.5) C65(0.5) H65(0.5) C66(0.5) H66(0.5)
 C67(0.5) H67(0.5) C68(0.5) H68(0.5) C163(0.5) C164(0.5) H164(0.5) C165(0.5)
 H165(0.5) C166(0.5) H166(0.5) C167(0.5) H167(0.5) C168(0.5) H168(0.5) O1(0.68)
 C69(0.68) H69A(0.68) H69B(0.68) C70(0.68) H70A(0.68) H70B(0.68) H70C(0.68)
 C71(0.68) H71A(0.68) H71B(0.68) C72(0.68) H72A(0.68) H72B(0.68) H72C(0.68)
 O2(0.32) C73(0.32) H73A(0.32) H73B(0.32) C74(0.32) H74A(0.32) H74B(0.32)
 C75(0.32) H75A(0.32) H75B(0.32) C76(0.32) H76A(0.32) H76B(0.32)
5.a Secondary CH2 refined with riding coordinates:
 C5(H5A,H5B), C6(H6A,H6B), C7(H7A,H7B), C8(H8A,H8B), C69(H69A,H69B), C71(H71A,
 H71B), C73(H73A,H73B), C74(H74A,H74B), C75(H75A,H75B), C76(H76A,H76B)
5.b Aromatic/amide H refined with riding coordinates:
 C10(H10), C11(H11), C12(H12), C13(H13), C14(H14), C16(H16), C17(H17),
 C18(H18), C19(H19), C20(H20), C22(H22), C23(H23), C24(H24), C25(H25), C26(H26),
  C28(H28), C29(H29), C30(H30), C31(H31), C32(H32), C34(H34), C35(H35),
 C36(H36), C37(H37), C38(H38), C40(H40), C41(H41), C42(H42), C43(H43), C44(H44),
  C46(H46), C47(H47), C48(H48), C49(H49), C50(H50), C52(H52), C53(H53),
 C54(H54), C55(H55), C56(H56), C58(H58), C59(H59), C60(H60), C61(H61), C62(H62),
  C64(H64), C65(H65), C66(H66), C67(H67), C68(H68), C164(H164), C165(H165),
 C166(H166), C167(H167), C168(H168)
5.c Idealised Me refined as rotating group:
 C2(H2A,H2B,H2C), C4(H4A,H4B,H4C), C70(H70A,H70B,H70C), C72(H72A,H72B,H72C)
;
_olex2_exptl_crystal_mounting_method 'Mounting under cooled galden oil at approx. -60 deg C.'
_olex2_submission_original_sample_id MF464
_olex2_submission_special_instructions 'No special instructions were received'

loop_
_space_group_symop_operation_xyz
'x, y, z'
'-x, -y, -z'

loop_
_atom_site_label
_atom_site_type_symbol
_atom_site_fract_x
_atom_site_fract_y
_atom_site_fract_z
_atom_site_U_iso_or_equiv
_atom_site_adp_type
_atom_site_occupancy
_atom_site_site_symmetry_order
_atom_site_calc_flag
_atom_site_refinement_flags_posn
_atom_site_refinement_flags_occupancy
_atom_site_disorder_assembly
_atom_site_disorder_group
Br1 Br 0.55504(3) 0.32477(3) 0.75202(2) 0.02244(10) Uani 1 1 d . . . .
Br2 Br 0.35799(3) 0.52995(2) 0.68076(2) 0.01916(10) Uani 1 1 d . . . .
Cu1 Cu 0.51418(4) 0.15978(4) 0.79587(2) 0.02110(12) Uani 1 1 d . . . .
Cu2 Cu 0.36763(4) 0.35922(3) 0.73426(2) 0.01663(12) Uani 1 1 d . . . .
Cu3 Cu 0.17280(4) 0.50998(4) 0.67816(2) 0.01926(12) Uani 1 1 d . . . .
P1 P 0.50522(6) 0.06158(6) 0.71549(4) 0.01644(17) Uani 1 1 d . . . .
P2 P 0.36897(6) 0.24398(6) 0.66011(3) 0.01422(16) Uani 1 1 d . . . .
P3 P 0.17614(6) 0.37583(6) 0.61711(3) 0.01493(16) Uani 1 1 d . . . .
P4 P 0.06235(6) 0.51685(6) 0.78076(4) 0.01608(17) Uani 1 1 d . . . .
P5 P 0.24192(6) 0.37639(6) 0.83205(3) 0.01520(17) Uani 1 1 d . . . .
P6 P 0.36924(7) 0.18786(6) 0.88586(4) 0.01981(18) Uani 1 1 d . . . .
N1 N 0.6479(3) 0.0938(3) 0.82750(15) 0.0299(7) Uani 1 1 d . . . .
N2 N 0.1244(3) 0.6316(2) 0.62464(14) 0.0271(7) Uani 1 1 d . . . .
C1 C 0.7119(3) 0.0461(3) 0.84908(18) 0.0316(8) Uani 1 1 d . . . .
C2 C 0.7915(4) -0.0193(5) 0.8765(2) 0.0555(14) Uani 1 1 d . . . .
H2A H 0.8157 -0.0843 0.8539 0.083 Uiso 1 1 calc GR . . .
H2B H 0.7577 -0.0283 0.9218 0.083 Uiso 1 1 calc GR . . .
H2C H 0.8538 0.0114 0.8720 0.083 Uiso 1 1 calc GR . . .
C3 C 0.0972(3) 0.6897(3) 0.58941(17) 0.0301(8) Uani 1 1 d . . . .
C4 C 0.0651(5) 0.7637(4) 0.5435(2) 0.0532(13) Uani 1 1 d . . . .
H4A H 0.1300 0.7749 0.5112 0.080 Uiso 1 1 calc GR . . .
H4B H 0.0255 0.8267 0.5664 0.080 Uiso 1 1 calc GR . . .
H4C H 0.0188 0.7382 0.5228 0.080 Uiso 1 1 calc GR . . .
C5 C 0.3897(3) 0.1088(3) 0.68172(14) 0.0185(7) Uani 1 1 d . . . .
H5A H 0.3226 0.0981 0.7131 0.022 Uiso 1 1 calc R . . .
H5B H 0.4005 0.0680 0.6430 0.022 Uiso 1 1 calc R . . .
C6 C 0.2368(3) 0.2508(2) 0.64185(14) 0.0173(6) Uani 1 1 d . . . .
H6A H 0.2482 0.2012 0.6073 0.021 Uiso 1 1 calc R . . .
H6B H 0.1845 0.2318 0.6802 0.021 Uiso 1 1 calc R . . .
C7 C 0.0974(3) 0.4084(2) 0.83021(14) 0.0167(6) Uani 1 1 d . . . .
H7A H 0.0803 0.3492 0.8139 0.020 Uiso 1 1 calc R . . .
H7B H 0.0504 0.4226 0.8745 0.020 Uiso 1 1 calc R . . .
C8 C 0.2365(3) 0.2578(3) 0.87625(14) 0.0194(7) Uani 1 1 d . . . .
H8A H 0.2079 0.2135 0.8536 0.023 Uiso 1 1 calc R . . .
H8B H 0.1847 0.2736 0.9192 0.023 Uiso 1 1 calc R . . .
C9 C 0.4842(3) -0.0669(3) 0.73756(14) 0.0202(7) Uani 1 1 d . . . .
C10 C 0.5331(3) -0.1153(3) 0.78280(18) 0.0310(8) Uani 1 1 d . . . .
H10 H 0.5741 -0.0821 0.8012 0.037 Uiso 1 1 calc R . . .
C11 C 0.5215(4) -0.2138(3) 0.80120(19) 0.0400(10) Uani 1 1 d . . . .
H11 H 0.5553 -0.2461 0.8314 0.048 Uiso 1 1 calc R . . .
C12 C 0.4606(4) -0.2631(3) 0.77490(18) 0.0351(9) Uani 1 1 d . . . .
H12 H 0.4537 -0.3289 0.7869 0.042 Uiso 1 1 calc R . . .
C13 C 0.4094(3) -0.2151(3) 0.73065(18) 0.0310(8) Uani 1 1 d . . . .
H13 H 0.3673 -0.2482 0.7131 0.037 Uiso 1 1 calc R . . .
C14 C 0.4208(3) -0.1171(3) 0.71231(17) 0.0279(8) Uani 1 1 d . . . .
H14 H 0.3855 -0.0847 0.6828 0.033 Uiso 1 1 calc R . . .
C15 C 0.6275(3) 0.0394(3) 0.64421(15) 0.0194(7) Uani 1 1 d . . . .
C16 C 0.7115(3) 0.0897(3) 0.64255(17) 0.0269(8) Uani 1 1 d . . . .
H16 H 0.7047 0.1329 0.6772 0.032 Uiso 1 1 calc R . . .
C17 C 0.8052(3) 0.0762(3) 0.58994(18) 0.0329(9) Uani 1 1 d . . . .
H17 H 0.8615 0.1095 0.5897 0.039 Uiso 1 1 calc R . . .
C18 C 0.8154(3) 0.0134(3) 0.53785(17) 0.0305(8) Uani 1 1 d . . . .
H18 H 0.8780 0.0050 0.5023 0.037 Uiso 1 1 calc R . . .
C19 C 0.7323(3) -0.0365(3) 0.53887(17) 0.0342(9) Uani 1 1 d . . . .
H19 H 0.7391 -0.0792 0.5040 0.041 Uiso 1 1 calc R . . .
C20 C 0.6386(3) -0.0233(3) 0.59178(17) 0.0302(8) Uani 1 1 d . . . .
H20 H 0.5826 -0.0569 0.5920 0.036 Uiso 1 1 calc R . . .
C21 C 0.4708(3) 0.2423(3) 0.58069(14) 0.0181(6) Uani 1 1 d . . . .
C22 C 0.5478(3) 0.3029(3) 0.57333(15) 0.0217(7) Uani 1 1 d . . . .
H22 H 0.5470 0.3419 0.6086 0.026 Uiso 1 1 calc R . . .
C23 C 0.6261(3) 0.3058(3) 0.51369(16) 0.0250(7) Uani 1 1 d . . . .
H23 H 0.6771 0.3469 0.5091 0.030 Uiso 1 1 calc R . . .
C24 C 0.6280(3) 0.2473(3) 0.46096(16) 0.0291(8) Uani 1 1 d . . . .
H24 H 0.6802 0.2491 0.4210 0.035 Uiso 1 1 calc R . . .
C25 C 0.5517(3) 0.1862(3) 0.46829(16) 0.0315(8) Uani 1 1 d . . . .
H25 H 0.5524 0.1474 0.4330 0.038 Uiso 1 1 calc R . . .
C26 C 0.4742(3) 0.1824(3) 0.52776(16) 0.0247(7) Uani 1 1 d . . . .
H26 H 0.4244 0.1400 0.5324 0.030 Uiso 1 1 calc R . . .
C27 C 0.2493(3) 0.3750(2) 0.53063(14) 0.0178(6) Uani 1 1 d . . . .
C28 C 0.3290(3) 0.4338(3) 0.51129(15) 0.0213(7) Uani 1 1 d . . . .
H28 H 0.3402 0.4750 0.5418 0.026 Uiso 1 1 calc R . . .
C29 C 0.3921(3) 0.4312(3) 0.44626(16) 0.0262(8) Uani 1 1 d . . . .
H29 H 0.4460 0.4698 0.4335 0.031 Uiso 1 1 calc R . . .
C30 C 0.3742(3) 0.3713(3) 0.40115(16) 0.0283(8) Uani 1 1 d . . . .
H30 H 0.4156 0.3702 0.3578 0.034 Uiso 1 1 calc R . . .
C31 C 0.2953(3) 0.3128(3) 0.41976(16) 0.0296(8) Uani 1 1 d . . . .
H31 H 0.2842 0.2722 0.3889 0.035 Uiso 1 1 calc R . . .
C32 C 0.2325(3) 0.3141(3) 0.48426(15) 0.0222(7) Uani 1 1 d . . . .
H32 H 0.1795 0.2746 0.4966 0.027 Uiso 1 1 calc R . . .
C33 C 0.0382(3) 0.3630(3) 0.61788(14) 0.0191(7) Uani 1 1 d . . . .
C34 C -0.0166(3) 0.4280(3) 0.58030(16) 0.0248(7) Uani 1 1 d . . . .
H34 H 0.0204 0.4715 0.5523 0.030 Uiso 1 1 calc R . . .
C35 C -0.1254(3) 0.4286(3) 0.58397(17) 0.0290(8) Uani 1 1 d . . . .
H35 H -0.1603 0.4715 0.5579 0.035 Uiso 1 1 calc R . . .
C36 C -0.1822(3) 0.3657(3) 0.62622(17) 0.0279(8) Uani 1 1 d . . . .
H36 H -0.2555 0.3666 0.6290 0.033 Uiso 1 1 calc R . . .
C37 C -0.1297(3) 0.3018(3) 0.66422(17) 0.0305(8) Uani 1 1 d . . . .
H37 H -0.1680 0.2596 0.6927 0.037 Uiso 1 1 calc R . . .
C38 C -0.0198(3) 0.2995(3) 0.66062(16) 0.0252(7) Uani 1 1 d . . . .
H38 H 0.0147 0.2560 0.6865 0.030 Uiso 1 1 calc R . . .
C39 C -0.0812(3) 0.5161(3) 0.78560(15) 0.0209(7) Uani 1 1 d . . . .
C40 C -0.1338(3) 0.5906(3) 0.75307(17) 0.0340(9) Uani 1 1 d . . . .
H40 H -0.0976 0.6408 0.7326 0.041 Uiso 1 1 calc R . . .
C41 C -0.2404(3) 0.5919(4) 0.75030(19) 0.0413(10) Uani 1 1 d . . . .
H41 H -0.2753 0.6432 0.7287 0.050 Uiso 1 1 calc R . . .
C42 C -0.2939(3) 0.5164(3) 0.77978(19) 0.0365(9) Uani 1 1 d . . . .
H42 H -0.3645 0.5162 0.7774 0.044 Uiso 1 1 calc R . . .
C43 C -0.2429(3) 0.4423(3) 0.8125(2) 0.0367(9) Uani 1 1 d . . . .
H43 H -0.2797 0.3924 0.8328 0.044 Uiso 1 1 calc R . . .
C44 C -0.1364(3) 0.4404(3) 0.81592(18) 0.0288(8) Uani 1 1 d . . . .
H44 H -0.1023 0.3894 0.8381 0.035 Uiso 1 1 calc R . . .
C45 C 0.0506(3) 0.6302(2) 0.82936(15) 0.0192(7) Uani 1 1 d . . . .
C46 C -0.0161(4) 0.6489(3) 0.89171(19) 0.0482(13) Uani 1 1 d . . . .
H46 H -0.0583 0.6022 0.9112 0.058 Uiso 1 1 calc R . . .
C47 C -0.0222(4) 0.7364(4) 0.9266(2) 0.0473(12) Uani 1 1 d . . . .
H47 H -0.0673 0.7470 0.9692 0.057 Uiso 1 1 calc R . . .
C48 C 0.0367(3) 0.8060(3) 0.8992(2) 0.0398(10) Uani 1 1 d . . . .
H48 H 0.0340 0.8638 0.9228 0.048 Uiso 1 1 calc R . . .
C49 C 0.1009(5) 0.7903(4) 0.8357(3) 0.0723(19) Uani 1 1 d . . . .
H49 H 0.1391 0.8394 0.8155 0.087 Uiso 1 1 calc R . . .
C50 C 0.1092(4) 0.7016(4) 0.8015(2) 0.0589(15) Uani 1 1 d . . . .
H50 H 0.1553 0.6907 0.7591 0.071 Uiso 1 1 calc R . . .
C51 C 0.2427(3) 0.4685(3) 0.89248(15) 0.0191(7) Uani 1 1 d . . . .
C52 C 0.1750(4) 0.4738(4) 0.95581(18) 0.0419(11) Uani 1 1 d . . . .
H52 H 0.1298 0.4271 0.9693 0.050 Uiso 1 1 calc R . . .
C53 C 0.1742(4) 0.5482(4) 0.99916(19) 0.0442(11) Uani 1 1 d . . . .
H53 H 0.1281 0.5510 1.0415 0.053 Uiso 1 1 calc R . . .
C54 C 0.2396(4) 0.6171(3) 0.98098(17) 0.0350(9) Uani 1 1 d . . . .
H54 H 0.2386 0.6669 1.0104 0.042 Uiso 1 1 calc R . . .
C55 C 0.3064(5) 0.6121(4) 0.9189(2) 0.0625(17) Uani 1 1 d . . . .
H55 H 0.3510 0.6593 0.9058 0.075 Uiso 1 1 calc R . . .
C56 C 0.3091(4) 0.5373(4) 0.87461(18) 0.0451(12) Uani 1 1 d . . . .
H56 H 0.3565 0.5342 0.8326 0.054 Uiso 1 1 calc R . . .
C57 C 0.3884(3) 0.2575(3) 0.95240(15) 0.0237(7) Uani 1 1 d . . . .
C58 C 0.3198(4) 0.2592(3) 1.01605(17) 0.0367(9) Uani 1 1 d . . . .
H58 H 0.2646 0.2219 1.0261 0.044 Uiso 1 1 calc R . . .
C59 C 0.3344(4) 0.3172(3) 1.06436(18) 0.0424(11) Uani 1 1 d . . . .
H59 H 0.2879 0.3197 1.1066 0.051 Uiso 1 1 calc R . . .
C60 C 0.4174(4) 0.3707(3) 1.04981(18) 0.0427(11) Uani 1 1 d . . . .
H60 H 0.4272 0.4088 1.0823 0.051 Uiso 1 1 calc R . . .
C61 C 0.4856(4) 0.3681(3) 0.98769(19) 0.0425(10) Uani 1 1 d . . . .
H61 H 0.5416 0.4045 0.9781 0.051 Uiso 1 1 calc R . . .
C62 C 0.4717(3) 0.3109(3) 0.93858(17) 0.0297(8) Uani 1 1 d . . . .
H62 H 0.5188 0.3089 0.8965 0.036 Uiso 1 1 calc R . . .
C63 C 0.3207(6) 0.0732(6) 0.9268(4) 0.0198(10) Uiso 0.5 1 d D P A 1
C64 C 0.2153(6) 0.0537(6) 0.9426(4) 0.0243(15) Uiso 0.5 1 d D P A 1
H64 H 0.1583 0.1017 0.9340 0.029 Uiso 0.5 1 calc R P A 1
C65 C 0.1944(7) -0.0362(6) 0.9708(4) 0.0372(18) Uiso 0.5 1 d D P A 1
H65 H 0.1231 -0.0477 0.9809 0.045 Uiso 0.5 1 calc R P A 1
C66 C 0.2756(8) -0.1086(7) 0.9843(4) 0.042(2) Uiso 0.5 1 d D P A 1
H66 H 0.2589 -0.1677 1.0045 0.051 Uiso 0.5 1 calc R P A 1
C67 C 0.3836(9) -0.0939(7) 0.9677(4) 0.038(2) Uiso 0.5 1 d D P A 1
H67 H 0.4402 -0.1436 0.9752 0.046 Uiso 0.5 1 calc R P A 1
C68 C 0.4043(8) -0.0025(6) 0.9394(4) 0.028(2) Uiso 0.5 1 d D P A 1
H68 H 0.4758 0.0086 0.9287 0.033 Uiso 0.5 1 calc R P A 1
C163 C 0.3510(6) 0.0679(6) 0.9205(4) 0.0198(10) Uiso 0.5 1 d D P A 2
C164 C 0.2602(7) 0.0285(6) 0.9196(4) 0.0290(16) Uiso 0.5 1 d D P A 2
H164 H 0.2053 0.0668 0.9036 0.035 Uiso 0.5 1 calc R P A 2
C165 C 0.2513(8) -0.0685(7) 0.9429(4) 0.042(2) Uiso 0.5 1 d D P A 2
H165 H 0.1902 -0.0945 0.9428 0.051 Uiso 0.5 1 calc R P A 2
C166 C 0.3339(8) -0.1252(6) 0.9659(4) 0.0327(17) Uiso 0.5 1 d D P A 2
H166 H 0.3292 -0.1903 0.9806 0.039 Uiso 0.5 1 calc R P A 2
C167 C 0.4237(8) -0.0852(6) 0.9672(4) 0.0299(19) Uiso 0.5 1 d D P A 2
H167 H 0.4789 -0.1235 0.9830 0.036 Uiso 0.5 1 calc R P A 2
C168 C 0.4317(7) 0.0110(6) 0.9452(3) 0.0210(18) Uiso 0.5 1 d D P A 2
H168 H 0.4915 0.0378 0.9470 0.025 Uiso 0.5 1 calc R P A 2
O1 O -0.0142(4) 0.9090(4) 0.6667(2) 0.0523(12) Uani 0.68 1 d D P B 3
C69 C -0.1140(7) 0.8879(7) 0.7092(3) 0.061(2) Uani 0.68 1 d D P B 3
H69A H -0.1645 0.9514 0.7265 0.074 Uiso 0.68 1 calc R P B 3
H69B H -0.0979 0.8494 0.7455 0.074 Uiso 0.68 1 calc R P B 3
C70 C -0.1666(6) 0.8302(6) 0.6751(4) 0.059(2) Uani 0.68 1 d D P B 3
H70A H -0.1821 0.8679 0.6390 0.088 Uiso 0.68 1 calc GR P B 3
H70B H -0.2343 0.8187 0.7045 0.088 Uiso 0.68 1 calc GR P B 3
H70C H -0.1180 0.7660 0.6596 0.088 Uiso 0.68 1 calc GR P B 3
C71 C 0.0278(10) 0.9766(7) 0.6975(4) 0.074(3) Uani 0.68 1 d D P B 3
H71A H 0.0353 0.9505 0.7390 0.088 Uiso 0.68 1 calc R P B 3
H71B H -0.0220 1.0427 0.7053 0.088 Uiso 0.68 1 calc R P B 3
C72 C 0.1363(16) 0.9857(17) 0.6540(10) 0.083(7) Uani 0.68 1 d D P B 3
H72A H 0.1261 1.0299 0.6193 0.124 Uiso 0.68 1 calc GR P B 3
H72B H 0.1771 0.9197 0.6362 0.124 Uiso 0.68 1 calc GR P B 3
H72C H 0.1763 1.0134 0.6782 0.124 Uiso 0.68 1 calc GR P B 3
F1 F -0.0793(3) 0.1641(3) 0.81152(18) 0.0734(10) Uani 1 1 d . . . .
F2 F -0.0088(2) 0.2138(2) 0.88809(13) 0.0546(7) Uani 1 1 d . . . .
F3 F 0.0332(2) 0.0486(2) 0.85462(14) 0.0555(7) Uani 1 1 d . . . .
F4 F 0.1019(2) 0.1671(2) 0.78643(11) 0.0505(7) Uani 1 1 d . . . .
B1 B 0.0109(5) 0.1481(4) 0.8355(2) 0.0416(12) Uani 1 1 d . . . .
O2 O 0.0438(11) 0.9785(11) 0.6289(7) 0.081(4) Uiso 0.32 1 d D P C 4
C73 C -0.042(2) 0.973(2) 0.6908(13) 0.097(8) Uiso 0.32 1 d D P C 4
H73A H -0.1028 0.9472 0.6840 0.117 Uiso 0.32 1 calc R P C 4
H73B H -0.0701 1.0382 0.7139 0.117 Uiso 0.32 1 calc R P C 4
C74 C 0.0254(19) 0.8969(18) 0.7263(10) 0.090(6) Uiso 0.32 1 d D P C 4
H74A H 0.0003 0.9129 0.7727 0.108 Uiso 0.32 1 calc R P C 4
H74B H 0.0173 0.8284 0.7193 0.108 Uiso 0.32 1 calc R P C 4
C75 C 0.1418(16) 0.9049(16) 0.6995(9) 0.074(5) Uiso 0.32 1 d D P C 4
H75A H 0.1872 0.8387 0.6833 0.088 Uiso 0.32 1 calc R P C 4
H75B H 0.1679 0.9287 0.7333 0.088 Uiso 0.32 1 calc R P C 4
C76 C 0.149(3) 0.980(4) 0.644(2) 0.075(12) Uiso 0.32 1 d D P C 4
H76A H 0.1512 1.0472 0.6582 0.090 Uiso 0.32 1 calc R P C 4
H76B H 0.2132 0.9563 0.6071 0.090 Uiso 0.32 1 calc R P C 4

loop_
_atom_site_aniso_label
_atom_site_aniso_U_11
_atom_site_aniso_U_22
_atom_site_aniso_U_33
_atom_site_aniso_U_23
_atom_site_aniso_U_13
_atom_site_aniso_U_12
Br1 0.01899(18) 0.02540(19) 0.02598(18) 0.00026(13) -0.00906(13) -0.00756(14)
Br2 0.01824(17) 0.01946(18) 0.02074(17) 0.00285(12) -0.00398(13) -0.00864(13)
Cu1 0.0214(3) 0.0228(3) 0.0208(2) -0.00396(19) -0.00939(19) -0.0031(2)
Cu2 0.0167(2) 0.0192(2) 0.0146(2) -0.00020(17) -0.00282(17) -0.00725(19)
Cu3 0.0190(2) 0.0223(3) 0.0165(2) 0.00042(18) -0.00245(18) -0.0078(2)
P1 0.0169(4) 0.0181(4) 0.0156(4) -0.0006(3) -0.0059(3) -0.0045(3)
P2 0.0135(4) 0.0164(4) 0.0139(3) 0.0012(3) -0.0046(3) -0.0046(3)
P3 0.0135(4) 0.0190(4) 0.0139(3) 0.0031(3) -0.0046(3) -0.0064(3)
P4 0.0141(4) 0.0189(4) 0.0153(4) 0.0004(3) -0.0036(3) -0.0046(3)
P5 0.0145(4) 0.0188(4) 0.0129(3) 0.0006(3) -0.0030(3) -0.0063(3)
P6 0.0265(4) 0.0189(4) 0.0157(4) 0.0008(3) -0.0090(3) -0.0043(3)
N1 0.0253(16) 0.0359(18) 0.0323(16) -0.0019(13) -0.0135(14) -0.0072(14)
N2 0.0283(16) 0.0276(17) 0.0248(14) 0.0027(13) -0.0041(12) -0.0097(13)
C1 0.0210(18) 0.043(2) 0.0347(19) 0.0094(17) -0.0106(16) -0.0120(17)
C2 0.033(2) 0.084(4) 0.048(3) 0.032(3) -0.015(2) -0.009(2)
C3 0.036(2) 0.030(2) 0.0273(18) 0.0041(16) -0.0100(16) -0.0106(17)
C4 0.079(4) 0.037(3) 0.048(3) 0.016(2) -0.035(2) -0.002(2)
C5 0.0185(16) 0.0241(17) 0.0146(14) 0.0000(12) -0.0028(12) -0.0106(13)
C6 0.0170(15) 0.0213(17) 0.0160(14) 0.0035(12) -0.0050(12) -0.0095(13)
C7 0.0183(15) 0.0153(16) 0.0171(14) 0.0010(12) -0.0030(12) -0.0079(13)
C8 0.0225(17) 0.0225(17) 0.0152(14) 0.0026(12) -0.0039(12) -0.0113(14)
C9 0.0180(16) 0.0263(18) 0.0137(14) -0.0021(12) 0.0002(12) -0.0056(14)
C10 0.041(2) 0.0241(19) 0.0323(18) 0.0049(15) -0.0187(17) -0.0052(17)
C11 0.056(3) 0.031(2) 0.034(2) 0.0119(17) -0.0198(19) -0.004(2)
C12 0.046(2) 0.0228(19) 0.0287(18) 0.0031(15) 0.0035(17) -0.0097(17)
C13 0.036(2) 0.0199(19) 0.037(2) 0.0024(15) -0.0062(16) -0.0117(16)
C14 0.034(2) 0.0214(18) 0.0291(18) 0.0037(14) -0.0109(15) -0.0063(15)
C15 0.0168(16) 0.0235(18) 0.0181(15) 0.0018(12) -0.0052(12) -0.0043(13)
C16 0.0278(19) 0.0245(19) 0.0283(17) -0.0029(14) -0.0050(15) -0.0086(15)
C17 0.0236(19) 0.039(2) 0.036(2) -0.0009(16) -0.0020(15) -0.0151(17)
C18 0.0271(19) 0.031(2) 0.0269(18) 0.0029(15) 0.0008(15) -0.0035(16)
C19 0.031(2) 0.042(2) 0.0255(18) -0.0084(16) -0.0007(15) -0.0091(18)
C20 0.0252(19) 0.040(2) 0.0271(18) -0.0080(15) -0.0030(15) -0.0144(16)
C21 0.0165(15) 0.0210(17) 0.0166(14) 0.0014(12) -0.0056(12) -0.0027(13)
C22 0.0199(16) 0.0296(19) 0.0162(15) -0.0009(13) -0.0034(13) -0.0085(14)
C23 0.0223(17) 0.0249(19) 0.0285(17) 0.0047(14) -0.0050(14) -0.0102(14)
C24 0.0237(18) 0.039(2) 0.0204(16) 0.0013(15) 0.0006(14) -0.0065(16)
C25 0.032(2) 0.043(2) 0.0181(16) -0.0074(15) -0.0019(15) -0.0120(17)
C26 0.0234(17) 0.030(2) 0.0210(16) -0.0041(14) -0.0035(13) -0.0105(15)
C27 0.0165(15) 0.0225(17) 0.0156(14) 0.0035(12) -0.0057(12) -0.0056(13)
C28 0.0199(16) 0.0294(19) 0.0160(15) 0.0024(13) -0.0051(13) -0.0088(14)
C29 0.0181(17) 0.035(2) 0.0235(17) 0.0058(14) -0.0009(13) -0.0083(15)
C30 0.0268(19) 0.034(2) 0.0183(16) 0.0030(14) -0.0006(14) -0.0018(16)
C31 0.035(2) 0.035(2) 0.0190(16) -0.0047(14) -0.0094(15) -0.0046(17)
C32 0.0229(17) 0.0247(18) 0.0217(16) 0.0031(13) -0.0090(13) -0.0076(14)
C33 0.0151(15) 0.0288(18) 0.0152(14) -0.0014(12) -0.0042(12) -0.0083(13)
C34 0.0191(17) 0.036(2) 0.0218(16) 0.0056(14) -0.0065(13) -0.0100(15)
C35 0.0212(18) 0.041(2) 0.0267(17) 0.0052(15) -0.0111(14) -0.0063(16)
C36 0.0149(16) 0.040(2) 0.0292(18) -0.0021(15) -0.0079(14) -0.0045(15)
C37 0.0227(18) 0.045(2) 0.0278(18) 0.0029(16) -0.0046(14) -0.0198(17)
C38 0.0197(17) 0.036(2) 0.0242(16) 0.0078(14) -0.0083(13) -0.0128(15)
C39 0.0156(16) 0.0288(18) 0.0180(15) -0.0065(13) -0.0039(12) -0.0043(14)
C40 0.0214(18) 0.054(3) 0.0270(18) 0.0079(17) -0.0075(15) -0.0086(18)
C41 0.026(2) 0.066(3) 0.0309(19) 0.0010(19) -0.0131(16) 0.000(2)
C42 0.0200(18) 0.052(3) 0.039(2) -0.0135(19) -0.0114(16) -0.0062(18)
C43 0.0242(19) 0.039(2) 0.049(2) -0.0111(18) -0.0067(17) -0.0139(17)
C44 0.0206(18) 0.031(2) 0.0362(19) -0.0050(15) -0.0054(15) -0.0102(15)
C45 0.0188(16) 0.0166(16) 0.0237(16) -0.0003(12) -0.0074(13) -0.0048(13)
C46 0.069(3) 0.039(2) 0.029(2) -0.0124(17) 0.014(2) -0.032(2)
C47 0.062(3) 0.048(3) 0.028(2) -0.0135(18) 0.0028(19) -0.022(2)
C48 0.029(2) 0.039(2) 0.053(2) -0.0184(19) -0.0128(18) -0.0072(18)
C49 0.070(4) 0.047(3) 0.086(4) -0.030(3) 0.021(3) -0.038(3)
C50 0.062(3) 0.041(3) 0.058(3) -0.021(2) 0.025(2) -0.031(2)
C51 0.0169(16) 0.0255(18) 0.0174(15) 0.0011(13) -0.0063(12) -0.0083(13)
C52 0.041(2) 0.060(3) 0.0271(19) -0.0148(18) 0.0063(17) -0.036(2)
C53 0.043(2) 0.062(3) 0.0256(19) -0.0178(19) 0.0079(17) -0.029(2)
C54 0.053(3) 0.034(2) 0.0236(17) -0.0053(15) -0.0114(17) -0.0208(19)
C55 0.100(4) 0.068(3) 0.030(2) -0.010(2) 0.005(2) -0.070(3)
C56 0.063(3) 0.057(3) 0.0207(18) -0.0078(17) 0.0056(18) -0.047(2)
C57 0.0327(19) 0.0206(18) 0.0185(15) 0.0002(13) -0.0118(14) -0.0009(15)
C58 0.048(2) 0.044(2) 0.0199(17) -0.0005(16) -0.0083(16) -0.014(2)
C59 0.061(3) 0.045(3) 0.0182(17) -0.0047(16) -0.0125(18) -0.003(2)
C60 0.068(3) 0.039(2) 0.0265(19) -0.0081(17) -0.025(2) -0.006(2)
C61 0.068(3) 0.039(2) 0.034(2) 0.0034(17) -0.026(2) -0.025(2)
C62 0.044(2) 0.031(2) 0.0207(16) 0.0013(14) -0.0145(15) -0.0133(17)
O1 0.054(3) 0.049(3) 0.056(3) -0.010(2) -0.021(2) -0.009(2)
C69 0.064(5) 0.065(5) 0.039(4) 0.001(3) -0.005(3) 0.009(4)
C70 0.046(4) 0.062(5) 0.061(4) 0.015(4) -0.007(3) -0.008(4)
C71 0.114(8) 0.065(6) 0.072(5) 0.016(4) -0.057(6) -0.045(6)
C72 0.102(12) 0.079(9) 0.092(11) -0.011(8) -0.040(9) -0.054(9)
F1 0.077(2) 0.062(2) 0.113(3) 0.0351(18) -0.068(2) -0.0314(17)
F2 0.0592(17) 0.0527(16) 0.0527(15) 0.0028(12) -0.0059(13) -0.0277(14)
F3 0.0663(18) 0.0343(14) 0.0837(19) 0.0241(13) -0.0416(15) -0.0246(13)
F4 0.0742(19) 0.0501(16) 0.0398(13) 0.0053(11) -0.0207(12) -0.0348(14)
B1 0.055(3) 0.036(3) 0.051(3) 0.013(2) -0.030(2) -0.026(2)

loop_
_atom_type_symbol
_atom_type_description
_atom_type_scat_dispersion_real
_atom_type_scat_dispersion_imag
_atom_type_scat_source
C C 0.0181 0.0091 'International Tables Vol C Tables 4.2.6.8 and 6.1.1.4'
H H 0.0000 0.0000 'International Tables Vol C Tables 4.2.6.8 and 6.1.1.4'
B B 0.0090 0.0039 'International Tables Vol C Tables 4.2.6.8 and 6.1.1.4'
Br Br -0.6763 1.2805 'International Tables Vol C Tables 4.2.6.8 and 6.1.1.4'
Cu Cu -1.9646 0.5888 'International Tables Vol C Tables 4.2.6.8 and 6.1.1.4'
F F 0.0727 0.0534 'International Tables Vol C Tables 4.2.6.8 and 6.1.1.4'
N N 0.0311 0.0180 'International Tables Vol C Tables 4.2.6.8 and 6.1.1.4'
O O 0.0492 0.0322 'International Tables Vol C Tables 4.2.6.8 and 6.1.1.4'
P P 0.2955 0.4335 'International Tables Vol C Tables 4.2.6.8 and 6.1.1.4'

loop_
_exptl_crystal_face_index_h
_exptl_crystal_face_index_k
_exptl_crystal_face_index_l
_exptl_crystal_face_perp_dist
_exptl_oxdiff_crystal_face_indexfrac_h
_exptl_oxdiff_crystal_face_indexfrac_k
_exptl_oxdiff_crystal_face_indexfrac_l
_exptl_oxdiff_crystal_face_x
_exptl_oxdiff_crystal_face_y
_exptl_oxdiff_crystal_face_z
2 2 13 0.0498 1.6051 2.4326 13.3371 -0.6177 0.2960 0.7286
0 -7 8 0.1180 -0.0890 -7.1033 7.7492 0.4208 -0.1980 0.8853
-2 -6 -10 0.0700 -1.7143 -6.2863 -9.7513 0.8643 -0.4122 -0.2882
-1 5 -11 0.0777 -0.5078 4.9553 -11.1926 -0.1222 0.0555 -0.9909
2 8 6 0.0493 1.5265 7.9731 5.7895 -0.9014 0.4289 -0.0589
6 -2 11 0.1012 5.9928 -1.9610 10.8266 0.2150 0.6181 0.7561
7 3 -3 0.0939 7.2392 3.0590 -2.9897 0.3029 0.8522 -0.4266
-8 0 -6 0.1032 -8.1784 -0.3129 -5.9264 -0.3172 -0.9017 -0.2939
-7 -3 5 0.0864 -6.5289 -3.4576 4.7649 -0.2787 -0.7821 0.5573
-3 -4 -12 0.0459 -2.9966 -3.9964 -12.0148 0.6297 -0.4869 -0.5459

loop_
_geom_angle_atom_site_label_1
_geom_angle_atom_site_label_2
_geom_angle_atom_site_label_3
_geom_angle
Cu1 Br1 Cu2 86.171(18)
Cu3 Br2 Cu2 84.462(18)
P1 Cu1 Br1 109.70(3)
P1 Cu1 P6 117.53(4)
P6 Cu1 Br1 109.68(3)
N1 Cu1 Br1 104.48(9)
N1 Cu1 P1 109.09(9)
N1 Cu1 P6 105.51(9)
Br1 Cu2 Br2 102.662(19)
P2 Cu2 Br1 107.88(3)
P2 Cu2 Br2 107.33(3)
P5 Cu2 Br1 107.90(3)
P5 Cu2 Br2 109.19(3)
P5 Cu2 P2 120.45(3)
P3 Cu3 Br2 113.98(3)
P4 Cu3 Br2 108.89(3)
P4 Cu3 P3 114.95(3)
N2 Cu3 Br2 102.90(9)
N2 Cu3 P3 102.54(9)
N2 Cu3 P4 112.85(9)
C5 P1 Cu1 114.97(11)
C5 P1 C9 100.78(15)
C5 P1 C15 104.45(14)
C9 P1 Cu1 116.03(10)
C9 P1 C15 103.47(15)
C15 P1 Cu1 115.30(11)
C5 P2 Cu2 117.86(10)
C6 P2 Cu2 115.68(11)
C6 P2 C5 96.47(14)
C21 P2 Cu2 116.16(11)
C21 P2 C5 103.01(14)
C21 P2 C6 105.01(14)
C6 P3 Cu3 116.13(10)
C27 P3 Cu3 116.92(11)
C27 P3 C6 102.72(14)
C33 P3 Cu3 112.38(11)
C33 P3 C6 103.34(15)
C33 P3 C27 103.66(14)
C7 P4 Cu3 115.19(10)
C39 P4 Cu3 113.42(10)
C39 P4 C7 102.11(15)
C45 P4 Cu3 115.60(11)
C45 P4 C7 105.65(15)
C45 P4 C39 103.32(15)
C7 P5 Cu2 115.03(10)
C8 P5 Cu2 114.37(11)
C8 P5 C7 97.93(14)
C51 P5 Cu2 120.24(10)
C51 P5 C7 102.03(14)
C51 P5 C8 104.20(14)
C8 P6 Cu1 117.11(10)
C8 P6 C63 98.0(2)
C57 P6 Cu1 114.95(12)
C57 P6 C8 103.83(15)
C57 P6 C63 103.2(3)
C63 P6 Cu1 117.3(2)
C163 P6 Cu1 108.3(2)
C163 P6 C8 108.6(2)
C163 P6 C57 102.9(3)
C1 N1 Cu1 168.9(3)
C3 N2 Cu3 171.1(3)
N1 C1 C2 177.2(5)
C1 C2 H2A 109.5
C1 C2 H2B 109.5
C1 C2 H2C 109.5
H2A C2 H2B 109.5
H2A C2 H2C 109.5
H2B C2 H2C 109.5
N2 C3 C4 178.7(5)
C3 C4 H4A 109.5
C3 C4 H4B 109.5
C3 C4 H4C 109.5
H4A C4 H4B 109.5
H4A C4 H4C 109.5
H4B C4 H4C 109.5
P1 C5 P2 116.17(17)
P1 C5 H5A 108.2
P1 C5 H5B 108.2
P2 C5 H5A 108.2
P2 C5 H5B 108.2
H5A C5 H5B 107.4
P2 C6 H6A 108.6
P2 C6 H6B 108.6
P3 C6 P2 114.70(16)
P3 C6 H6A 108.6
P3 C6 H6B 108.6
H6A C6 H6B 107.6
P4 C7 P5 115.66(16)
P4 C7 H7A 108.4
P4 C7 H7B 108.4
P5 C7 H7A 108.4
P5 C7 H7B 108.4
H7A C7 H7B 107.4
P5 C8 P6 115.24(17)
P5 C8 H8A 108.5
P5 C8 H8B 108.5
P6 C8 H8A 108.5
P6 C8 H8B 108.5
H8A C8 H8B 107.5
C10 C9 P1 117.5(3)
C10 C9 C14 118.6(3)
C14 C9 P1 123.9(3)
C9 C10 H10 119.8
C9 C10 C11 120.5(4)
C11 C10 H10 119.8
C10 C11 H11 119.9
C12 C11 C10 120.2(4)
C12 C11 H11 119.9
C11 C12 H12 120.0
C11 C12 C13 120.0(4)
C13 C12 H12 120.0
C12 C13 H13 120.1
C12 C13 C14 119.8(4)
C14 C13 H13 120.1
C9 C14 C13 120.8(3)
C9 C14 H14 119.6
C13 C14 H14 119.6
C16 C15 P1 118.2(2)
C20 C15 P1 123.1(3)
C20 C15 C16 118.6(3)
C15 C16 H16 119.7
C17 C16 C15 120.7(3)
C17 C16 H16 119.7
C16 C17 H17 119.9
C18 C17 C16 120.2(4)
C18 C17 H17 119.9
C17 C18 H18 120.2
C19 C18 C17 119.6(3)
C19 C18 H18 120.2
C18 C19 H19 119.9
C18 C19 C20 120.1(3)
C20 C19 H19 119.9
C15 C20 C19 120.7(3)
C15 C20 H20 119.6
C19 C20 H20 119.6
C22 C21 P2 118.1(2)
C22 C21 C26 119.2(3)
C26 C21 P2 122.7(3)
C21 C22 H22 119.7
C21 C22 C23 120.6(3)
C23 C22 H22 119.7
C22 C23 H23 120.0
C24 C23 C22 120.0(3)
C24 C23 H23 120.0
C23 C24 H24 120.3
C25 C24 C23 119.5(3)
C25 C24 H24 120.3
C24 C25 H25 119.7
C24 C25 C26 120.7(3)
C26 C25 H25 119.7
C21 C26 H26 120.0
C25 C26 C21 120.0(3)
C25 C26 H26 120.0
C28 C27 P3 117.9(2)
C28 C27 C32 119.3(3)
C32 C27 P3 122.7(2)
C27 C28 H28 119.9
C27 C28 C29 120.3(3)
C29 C28 H28 119.9
C28 C29 H29 120.1
C30 C29 C28 119.7(3)
C30 C29 H29 120.1
C29 C30 H30 119.7
C29 C30 C31 120.5(3)
C31 C30 H30 119.7
C30 C31 H31 119.8
C30 C31 C32 120.3(3)
C32 C31 H31 119.8
C27 C32 H32 120.1
C31 C32 C27 119.8(3)
C31 C32 H32 120.1
C34 C33 P3 118.5(2)
C34 C33 C38 118.5(3)
C38 C33 P3 122.5(3)
C33 C34 H34 119.5
C35 C34 C33 121.0(3)
C35 C34 H34 119.5
C34 C35 H35 119.9
C36 C35 C34 120.2(3)
C36 C35 H35 119.9
C35 C36 H36 120.2
C37 C36 C35 119.5(3)
C37 C36 H36 120.2
C36 C37 H37 119.5
C36 C37 C38 120.9(3)
C38 C37 H37 119.5
C33 C38 H38 120.1
C37 C38 C33 119.8(3)
C37 C38 H38 120.1
C40 C39 P4 117.0(3)
C40 C39 C44 118.9(3)
C44 C39 P4 123.9(3)
C39 C40 H40 119.5
C39 C40 C41 121.0(4)
C41 C40 H40 119.5
C40 C41 H41 120.2
C42 C41 C40 119.7(4)
C42 C41 H41 120.2
C41 C42 H42 120.1
C43 C42 C41 119.9(4)
C43 C42 H42 120.1
C42 C43 H43 119.5
C42 C43 C44 121.0(4)
C44 C43 H43 119.5
C39 C44 H44 120.3
C43 C44 C39 119.5(4)
C43 C44 H44 120.3
C46 C45 P4 123.5(3)
C50 C45 P4 118.5(3)
C50 C45 C46 117.9(3)
C45 C46 H46 119.4
C45 C46 C47 121.3(4)
C47 C46 H46 119.4
C46 C47 H47 119.7
C48 C47 C46 120.6(4)
C48 C47 H47 119.7
C47 C48 H48 120.6
C47 C48 C49 118.9(4)
C49 C48 H48 120.6
C48 C49 H49 119.8
C48 C49 C50 120.5(4)
C50 C49 H49 119.8
C45 C50 C49 120.8(4)
C45 C50 H50 119.6
C49 C50 H50 119.6
C52 C51 P5 122.2(3)
C56 C51 P5 119.4(2)
C56 C51 C52 118.3(3)
C51 C52 H52 119.9
C53 C52 C51 120.3(4)
C53 C52 H52 119.9
C52 C53 H53 119.4
C54 C53 C52 121.2(4)
C54 C53 H53 119.4
C53 C54 H54 120.6
C53 C54 C55 118.7(4)
C55 C54 H54 120.6
C54 C55 H55 119.5
C54 C55 C56 121.0(4)
C56 C55 H55 119.5
C51 C56 C55 120.4(3)
C51 C56 H56 119.8
C55 C56 H56 119.8
C58 C57 P6 121.9(3)
C62 C57 P6 118.6(3)
C62 C57 C58 119.5(3)
C57 C58 H58 120.1
C59 C58 C57 119.7(4)
C59 C58 H58 120.1
C58 C59 H59 119.9
C60 C59 C58 120.2(4)
C60 C59 H59 119.9
C59 C60 H60 119.9
C61 C60 C59 120.2(4)
C61 C60 H60 119.9
C60 C61 H61 119.8
C60 C61 C62 120.4(4)
C62 C61 H61 119.8
C57 C62 C61 120.0(4)
C57 C62 H62 120.0
C61 C62 H62 120.0
C64 C63 P6 127.9(5)
C64 C63 C68 117.5(7)
C68 C63 P6 114.5(6)
C63 C64 H64 119.7
C65 C64 C63 120.6(7)
C65 C64 H64 119.7
C64 C65 H65 119.1
C66 C65 C64 121.7(8)
C66 C65 H65 119.1
C65 C66 H66 120.0
C65 C66 C67 120.0(8)
C67 C66 H66 120.0
C66 C67 H67 120.9
C66 C67 C68 118.1(9)
C68 C67 H67 120.9
C63 C68 H68 118.9
C67 C68 C63 122.1(9)
C67 C68 H68 118.9
C164 C163 P6 121.1(5)
C168 C163 P6 119.3(6)
C168 C163 C164 119.6(7)
C163 C164 H164 119.9
C163 C164 C165 120.2(7)
C165 C164 H164 119.9
C164 C165 H165 120.3
C166 C165 C164 119.5(8)
C166 C165 H165 120.3
C165 C166 H166 120.0
C165 C166 C167 120.1(8)
C167 C166 H166 120.0
C166 C167 H167 119.8
C168 C167 C166 120.4(8)
C168 C167 H167 119.8
C163 C168 H168 119.9
C167 C168 C163 120.2(9)
C167 C168 H168 119.9
C71 O1 C69 110.8(7)
O1 C69 H69A 109.4
O1 C69 H69B 109.4
O1 C69 C70 111.4(6)
H69A C69 H69B 108.0
C70 C69 H69A 109.4
C70 C69 H69B 109.4
C69 C70 H70A 109.5
C69 C70 H70B 109.5
C69 C70 H70C 109.5
H70A C70 H70B 109.5
H70A C70 H70C 109.5
H70B C70 H70C 109.5
O1 C71 H71A 110.2
O1 C71 H71B 110.2
O1 C71 C72 107.7(9)
H71A C71 H71B 108.5
C72 C71 H71A 110.2
C72 C71 H71B 110.2
C71 C72 H72A 109.5
C71 C72 H72B 109.5
C71 C72 H72C 109.5
H72A C72 H72B 109.5
H72A C72 H72C 109.5
H72B C72 H72C 109.5
F1 B1 F2 110.3(5)
F1 B1 F3 109.9(4)
F1 B1 F4 108.7(4)
F2 B1 F4 108.6(3)
F3 B1 F2 109.6(4)
F3 B1 F4 109.6(4)
C73 O2 C76 108(3)
O2 C73 H73A 111.8
O2 C73 H73B 111.8
O2 C73 C74 99.9(18)
H73A C73 H73B 109.5
C74 C73 H73A 111.8
C74 C73 H73B 111.8
C73 C74 H74A 110.3
C73 C74 H74B 110.3
H74A C74 H74B 108.5
C75 C74 C73 107.3(15)
C75 C74 H74A 110.3
C75 C74 H74B 110.3
C74 C75 H75A 110.0
C74 C75 H75B 110.0
C74 C75 C76 108.3(16)
H75A C75 H75B 108.4
C76 C75 H75A 110.0
C76 C75 H75B 110.0
O2 C76 C75 100(2)
O2 C76 H76A 111.8
O2 C76 H76B 111.8
C75 C76 H76A 111.8
C75 C76 H76B 111.8
H76A C76 H76B 109.6

loop_
_geom_bond_atom_site_label_1
_geom_bond_atom_site_label_2
_geom_bond_distance
Br1 Cu1 2.4842(6)
Br1 Cu2 2.5070(5)
Br2 Cu2 2.5316(5)
Br2 Cu3 2.4824(6)
Cu1 P1 2.2469(9)
Cu1 P6 2.2498(9)
Cu1 N1 2.058(3)
Cu2 P2 2.2488(8)
Cu2 P5 2.2401(8)
Cu3 P3 2.2480(9)
Cu3 P4 2.2474(8)
Cu3 N2 2.062(3)
P1 C5 1.832(3)
P1 C9 1.833(3)
P1 C15 1.837(3)
P2 C5 1.846(3)
P2 C6 1.844(3)
P2 C21 1.829(3)
P3 C6 1.832(3)
P3 C27 1.824(3)
P3 C33 1.824(3)
P4 C7 1.834(3)
P4 C39 1.832(3)
P4 C45 1.829(3)
P5 C7 1.841(3)
P5 C8 1.834(3)
P5 C51 1.824(3)
P6 C8 1.841(3)
P6 C57 1.832(3)
P6 C63 1.885(7)
P6 C163 1.788(7)
N1 C1 1.135(5)
N2 C3 1.143(5)
C1 C2 1.455(6)
C2 H2A 0.9600
C2 H2B 0.9600
C2 H2C 0.9600
C3 C4 1.460(6)
C4 H4A 0.9600
C4 H4B 0.9600
C4 H4C 0.9600
C5 H5A 0.9700
C5 H5B 0.9700
C6 H6A 0.9700
C6 H6B 0.9700
C7 H7A 0.9700
C7 H7B 0.9700
C8 H8A 0.9700
C8 H8B 0.9700
C9 C10 1.381(5)
C9 C14 1.389(5)
C10 H10 0.9300
C10 C11 1.397(6)
C11 H11 0.9300
C11 C12 1.369(6)
C12 H12 0.9300
C12 C13 1.378(6)
C13 H13 0.9300
C13 C14 1.390(5)
C14 H14 0.9300
C15 C16 1.388(5)
C15 C20 1.382(5)
C16 H16 0.9300
C16 C17 1.383(5)
C17 H17 0.9300
C17 C18 1.381(6)
C18 H18 0.9300
C18 C19 1.377(6)
C19 H19 0.9300
C19 C20 1.387(5)
C20 H20 0.9300
C21 C22 1.386(5)
C21 C26 1.398(5)
C22 H22 0.9300
C22 C23 1.392(5)
C23 H23 0.9300
C23 C24 1.389(5)
C24 H24 0.9300
C24 C25 1.385(5)
C25 H25 0.9300
C25 C26 1.386(5)
C26 H26 0.9300
C27 C28 1.392(5)
C27 C32 1.398(5)
C28 H28 0.9300
C28 C29 1.398(5)
C29 H29 0.9300
C29 C30 1.376(5)
C30 H30 0.9300
C30 C31 1.381(5)
C31 H31 0.9300
C31 C32 1.388(5)
C32 H32 0.9300
C33 C34 1.393(5)
C33 C38 1.400(5)
C34 H34 0.9300
C34 C35 1.385(5)
C35 H35 0.9300
C35 C36 1.382(5)
C36 H36 0.9300
C36 C37 1.376(6)
C37 H37 0.9300
C37 C38 1.395(5)
C38 H38 0.9300
C39 C40 1.377(5)
C39 C44 1.403(5)
C40 H40 0.9300
C40 C41 1.394(6)
C41 H41 0.9300
C41 C42 1.384(7)
C42 H42 0.9300
C42 C43 1.367(6)
C43 H43 0.9300
C43 C44 1.395(5)
C44 H44 0.9300
C45 C46 1.366(5)
C45 C50 1.366(5)
C46 H46 0.9300
C46 C47 1.390(6)
C47 H47 0.9300
C47 C48 1.346(6)
C48 H48 0.9300
C48 C49 1.373(7)
C49 H49 0.9300
C49 C50 1.389(6)
C50 H50 0.9300
C51 C52 1.385(5)
C51 C56 1.366(5)
C52 H52 0.9300
C52 C53 1.384(5)
C53 H53 0.9300
C53 C54 1.359(6)
C54 H54 0.9300
C54 C55 1.359(6)
C55 H55 0.9300
C55 C56 1.392(6)
C56 H56 0.9300
C57 C58 1.397(5)
C57 C62 1.378(5)
C58 H58 0.9300
C58 C59 1.393(6)
C59 H59 0.9300
C59 C60 1.373(7)
C60 H60 0.9300
C60 C61 1.369(6)
C61 H61 0.9300
C61 C62 1.396(5)
C62 H62 0.9300
C63 C64 1.387(9)
C63 C68 1.404(10)
C64 H64 0.9300
C64 C65 1.379(10)
C65 H65 0.9300
C65 C66 1.366(12)
C66 H66 0.9300
C66 C67 1.395(14)
C67 H67 0.9300
C67 C68 1.397(11)
C68 H68 0.9300
C163 C164 1.390(10)
C163 C168 1.383(10)
C164 H164 0.9300
C164 C165 1.398(10)
C165 H165 0.9300
C165 C166 1.381(12)
C166 H166 0.9300
C166 C167 1.387(12)
C167 H167 0.9300
C167 C168 1.378(10)
C168 H168 0.9300
O1 C69 1.429(9)
O1 C71 1.417(9)
C69 H69A 0.9700
C69 H69B 0.9700
C69 C70 1.463(11)
C70 H70A 0.9600
C70 H70B 0.9600
C70 H70C 0.9600
C71 H71A 0.9700
C71 H71B 0.9700
C71 C72 1.474(17)
C72 H72A 0.9600
C72 H72B 0.9600
C72 H72C 0.9600
F1 B1 1.381(6)
F2 B1 1.385(6)
F3 B1 1.383(6)
F4 B1 1.401(6)
O2 C73 1.48(3)
O2 C76 1.50(3)
C73 H73A 0.9700
C73 H73B 0.9700
C73 C74 1.53(3)
C74 H74A 0.9700
C74 H74B 0.9700
C74 C75 1.48(3)
C75 H75A 0.9700
C75 H75B 0.9700
C75 C76 1.53(3)
C76 H76A 0.9700
C76 H76B 0.9700

loop_
_geom_torsion_atom_site_label_1
_geom_torsion_atom_site_label_2
_geom_torsion_atom_site_label_3
_geom_torsion_atom_site_label_4
_geom_torsion
Cu1 P1 C5 P2 48.32(19)
Cu1 P1 C9 C10 -35.0(3)
Cu1 P1 C9 C14 143.8(3)
Cu1 P1 C15 C16 -4.8(3)
Cu1 P1 C15 C20 176.6(3)
Cu1 P6 C8 P5 -49.6(2)
Cu1 P6 C57 C58 -163.8(3)
Cu1 P6 C57 C62 17.5(3)
Cu1 P6 C63 C64 -125.8(7)
Cu1 P6 C63 C68 50.9(7)
Cu1 P6 C163 C164 -110.8(6)
Cu1 P6 C163 C168 65.6(7)
Cu2 P2 C5 P1 -48.7(2)
Cu2 P2 C6 P3 54.37(18)
Cu2 P2 C21 C22 7.0(3)
Cu2 P2 C21 C26 -173.3(3)
Cu2 P5 C7 P4 -50.92(19)
Cu2 P5 C8 P6 53.44(19)
Cu2 P5 C51 C52 -172.6(3)
Cu2 P5 C51 C56 9.9(4)
Cu3 P3 C6 P2 -46.27(19)
Cu3 P3 C27 C28 22.2(3)
Cu3 P3 C27 C32 -161.3(2)
Cu3 P3 C33 C34 76.8(3)
Cu3 P3 C33 C38 -95.1(3)
Cu3 P4 C7 P5 51.71(19)
Cu3 P4 C39 C40 -55.9(3)
Cu3 P4 C39 C44 119.1(3)
Cu3 P4 C45 C46 177.3(3)
Cu3 P4 C45 C50 -0.8(4)
P1 C9 C10 C11 -179.2(3)
P1 C9 C14 C13 179.2(3)
P1 C15 C16 C17 -179.7(3)
P1 C15 C20 C19 179.3(3)
P2 C21 C22 C23 -179.0(3)
P2 C21 C26 C25 178.4(3)
P3 C27 C28 C29 176.1(3)
P3 C27 C32 C31 -176.4(3)
P3 C33 C34 C35 -173.5(3)
P3 C33 C38 C37 172.5(3)
P4 C39 C40 C41 175.6(3)
P4 C39 C44 C43 -174.9(3)
P4 C45 C46 C47 -179.9(4)
P4 C45 C50 C49 178.3(5)
P5 C51 C52 C53 -176.7(4)
P5 C51 C56 C55 176.2(5)
P6 C57 C58 C59 -177.0(3)
P6 C57 C62 C61 177.4(3)
P6 C63 C64 C65 177.9(6)
P6 C63 C68 C67 -178.0(7)
P6 C163 C164 C165 175.6(7)
P6 C163 C168 C167 -174.7(6)
C5 P1 C9 C10 -159.9(3)
C5 P1 C9 C14 19.0(3)
C5 P1 C15 C16 122.4(3)
C5 P1 C15 C20 -56.3(3)
C5 P2 C6 P3 179.57(16)
C5 P2 C21 C22 -123.4(3)
C5 P2 C21 C26 56.3(3)
C6 P2 C5 P1 -172.29(17)
C6 P2 C21 C22 136.2(3)
C6 P2 C21 C26 -44.1(3)
C6 P3 C27 C28 -106.2(3)
C6 P3 C27 C32 70.3(3)
C6 P3 C33 C34 -157.2(3)
C6 P3 C33 C38 30.9(3)
C7 P4 C39 C40 179.6(3)
C7 P4 C39 C44 -5.5(3)
C7 P4 C45 C46 -54.0(4)
C7 P4 C45 C50 127.8(4)
C7 P5 C8 P6 175.59(17)
C7 P5 C51 C52 58.8(4)
C7 P5 C51 C56 -118.8(4)
C8 P5 C7 P4 -172.58(17)
C8 P5 C51 C52 -42.7(4)
C8 P5 C51 C56 139.7(4)
C8 P6 C57 C58 67.0(3)
C8 P6 C57 C62 -111.7(3)
C8 P6 C63 C64 0.3(8)
C8 P6 C63 C68 177.1(6)
C8 P6 C163 C164 17.4(7)
C8 P6 C163 C168 -166.2(6)
C9 P1 C5 P2 173.88(16)
C9 P1 C15 C16 -132.6(3)
C9 P1 C15 C20 48.8(3)
C9 C10 C11 C12 -0.6(6)
C10 C9 C14 C13 -1.9(5)
C10 C11 C12 C13 -0.7(6)
C11 C12 C13 C14 0.7(6)
C12 C13 C14 C9 0.6(6)
C14 C9 C10 C11 1.8(5)
C15 P1 C5 P2 -79.0(2)
C15 P1 C9 C10 92.3(3)
C15 P1 C9 C14 -88.9(3)
C15 C16 C17 C18 1.0(6)
C16 C15 C20 C19 0.7(6)
C16 C17 C18 C19 -0.7(6)
C17 C18 C19 C20 0.4(6)
C18 C19 C20 C15 -0.4(6)
C20 C15 C16 C17 -1.0(6)
C21 P2 C5 P1 80.63(19)
C21 P2 C6 P3 -75.07(19)
C21 C22 C23 C24 -0.3(5)
C22 C21 C26 C25 -1.9(5)
C22 C23 C24 C25 -0.1(6)
C23 C24 C25 C26 -0.5(6)
C24 C25 C26 C21 1.5(6)
C26 C21 C22 C23 1.3(5)
C27 P3 C6 P2 82.62(19)
C27 P3 C33 C34 -50.3(3)
C27 P3 C33 C38 137.8(3)
C27 C28 C29 C30 0.9(5)
C28 C27 C32 C31 0.1(5)
C28 C29 C30 C31 -0.8(6)
C29 C30 C31 C32 0.4(6)
C30 C31 C32 C27 0.0(5)
C32 C27 C28 C29 -0.5(5)
C33 P3 C6 P2 -169.78(16)
C33 P3 C27 C28 146.4(3)
C33 P3 C27 C32 -37.1(3)
C33 C34 C35 C36 1.3(6)
C34 C33 C38 C37 0.6(5)
C34 C35 C36 C37 -0.6(6)
C35 C36 C37 C38 -0.1(6)
C36 C37 C38 C33 0.0(6)
C38 C33 C34 C35 -1.3(5)
C39 P4 C7 P5 175.09(16)
C39 P4 C45 C46 52.8(4)
C39 P4 C45 C50 -125.3(4)
C39 C40 C41 C42 -1.0(6)
C40 C39 C44 C43 0.0(5)
C40 C41 C42 C43 1.3(6)
C41 C42 C43 C44 -1.0(6)
C42 C43 C44 C39 0.3(6)
C44 C39 C40 C41 0.4(6)
C45 P4 C7 P5 -77.16(19)
C45 P4 C39 C40 70.0(3)
C45 P4 C39 C44 -115.0(3)
C45 C46 C47 C48 1.0(8)
C46 C45 C50 C49 0.0(9)
C46 C47 C48 C49 1.5(8)
C47 C48 C49 C50 -3.2(9)
C48 C49 C50 C45 2.5(10)
C50 C45 C46 C47 -1.8(8)
C51 P5 C7 P4 80.99(19)
C51 P5 C8 P6 -79.8(2)
C51 C52 C53 C54 -0.2(8)
C52 C51 C56 C55 -1.4(7)
C52 C53 C54 C55 0.1(8)
C53 C54 C55 C56 -0.6(9)
C54 C55 C56 C51 1.3(9)
C56 C51 C52 C53 0.9(7)
C57 P6 C8 P5 78.2(2)
C57 P6 C63 C64 106.7(7)
C57 P6 C63 C68 -76.6(6)
C57 P6 C163 C164 127.0(7)
C57 P6 C163 C168 -56.6(7)
C57 C58 C59 C60 -1.4(7)
C58 C57 C62 C61 -1.4(6)
C58 C59 C60 C61 0.5(7)
C59 C60 C61 C62 -0.1(7)
C60 C61 C62 C57 0.5(7)
C62 C57 C58 C59 1.8(6)
C63 P6 C8 P5 -176.0(3)
C63 P6 C57 C58 -34.8(4)
C63 P6 C57 C62 146.5(3)
C63 C64 C65 C66 0.1(13)
C64 C63 C68 C67 -0.9(13)
C64 C65 C66 C67 -1.8(14)
C65 C66 C67 C68 2.2(14)
C66 C67 C68 C63 -0.8(14)
C68 C63 C64 C65 1.2(12)
C163 P6 C8 P5 -172.7(3)
C163 P6 C57 C58 -46.2(4)
C163 P6 C57 C62 135.1(4)
C163 C164 C165 C166 -0.8(13)
C164 C163 C168 C167 1.8(12)
C164 C165 C166 C167 1.4(13)
C165 C166 C167 C168 -0.4(12)
C166 C167 C168 C163 -1.2(11)
C168 C163 C164 C165 -0.8(12)
C69 O1 C71 C72 173.8(10)
C71 O1 C69 C70 171.8(7)
O2 C73 C74 C75 26(3)
C73 O2 C76 C75 38(4)
C73 C74 C75 C76 -4(4)
C74 C75 C76 O2 -20(4)
C76 O2 C73 C74 -41(3)
